data_1568422
loop_
_publ_author_name
'Nilova, Aleksandra'
'Mannchen, Michael D.'
'Noel, Abdias N.'
'Semenova, Evgeniya'
'Grenning, Alexander J.'

_publ_section_title
;
 Vicinal stereocenters <i>via</i> asymmetric allylic alkylation and Cope
 rearrangement: a straightforward route to functionally and
 stereochemically rich heterocycles.
;
_journal_issue 10
_journal_name_full 'Chemical science'
_journal_page_first 2755
_journal_page_last 2762
_journal_paper_doi 10.1039/d2sc07021a
_journal_volume 14
_journal_year 2023
_chemical_absolute_configuration ad
_chemical_formula_sum 'C27 H24 F3 N3 O2 S'
_chemical_formula_weight 511.55
_space_group_crystal_system orthorhombic
_space_group_IT_number 19
_space_group_name_Hall 'P 2ac 2ab'
_space_group_name_H-M_alt 'P 21 21 21'
_atom_sites_solution_hydrogens geom
_atom_sites_solution_primary direct
_atom_sites_solution_secondary difmap
_audit_block_doi 10.5517/ccdc.csd.cc2cmsjb
_audit_creation_method SHELXL-2018/3
_audit_update_record
;
2022-07-30 deposited with the CCDC.	2023-02-13 downloaded from the CCDC.
;
_cell_angle_alpha 90
_cell_angle_beta 90
_cell_angle_gamma 90
_cell_formula_units_Z 4
_cell_length_a 7.4828(3)
_cell_length_b 18.3087(7)
_cell_length_c 18.4701(7)
_cell_measurement_reflns_used 9942
_cell_measurement_temperature 173(2)
_cell_measurement_theta_max 29.60
_cell_measurement_theta_min 2.21
_cell_volume 2530.41(17)
_computing_cell_refinement 'Bruker APEX3 (Bruker, 2019)'
_computing_data_collection 'Bruker APEX3 (Bruker, 2019)'
_computing_data_reduction 'Bruker Apex3 SAINT (Bruker, 2019)'
_computing_molecular_graphics 'XP in SHELXTL-plus, Bruker 2019'
_computing_publication_material 'SHELXL2015, Sheldrick, G. M. 2019'
_computing_structure_refinement 'SHELXL2015, Sheldrick G. M. 2019'
_computing_structure_solution 'SHELXL2015, Sheldrick G. M. 2019'
_diffrn_ambient_temperature 173(2)
_diffrn_measured_fraction_theta_full 0.999
_diffrn_measured_fraction_theta_max 0.934
_diffrn_measurement_device_type 'D8 Venture with PHOTON III'
_diffrn_measurement_method 'phi and omega scans'
_diffrn_radiation_type MoK\a
_diffrn_radiation_wavelength 0.71073
_diffrn_reflns_av_R_equivalents 0.0301
_diffrn_reflns_av_unetI/netI 0.0235
_diffrn_reflns_Laue_measured_fraction_full 0.999
_diffrn_reflns_Laue_measured_fraction_max 0.934
_diffrn_reflns_limit_h_max 6
_diffrn_reflns_limit_h_min -10
_diffrn_reflns_limit_k_max 26
_diffrn_reflns_limit_k_min -27
_diffrn_reflns_limit_l_max 27
_diffrn_reflns_limit_l_min -26
_diffrn_reflns_number 43297
_diffrn_reflns_point_group_measured_fraction_full 0.998
_diffrn_reflns_point_group_measured_fraction_max 0.911
_diffrn_reflns_theta_full 25.242
_diffrn_reflns_theta_max 32.461
_diffrn_reflns_theta_min 2.205
_diffrn_source 'micro source 3.0'
_exptl_absorpt_coefficient_mu 0.180
_exptl_absorpt_correction_type multi-scan
_exptl_absorpt_process_details 'Sheldrick, G. M., sadabs (2015). Acta Cryst. C71, 3-8.'
_exptl_crystal_colour colourless
_exptl_crystal_density_diffrn 1.343
_exptl_crystal_description needle
_exptl_crystal_F_000 1064
_exptl_crystal_size_max 0.352
_exptl_crystal_size_mid 0.198
_exptl_crystal_size_min 0.128
_exptl_transmission_factor_max 0.7464
_exptl_transmission_factor_min 0.6706
_refine_diff_density_max 0.303
_refine_diff_density_min -0.146
_refine_diff_density_rms 0.035
_refine_ls_abs_structure_details
; 
 Flack x determined using 2685 quotients [(I+)-(I-)]/[(I+)+(I-)] 
 (Parsons, Flack and Wagner, Acta Cryst. B69 (2013) 249-259). 
;
_refine_ls_abs_structure_Flack -0.004(15)
_refine_ls_extinction_method none
_refine_ls_goodness_of_fit_ref 1.043
_refine_ls_hydrogen_treatment constr
_refine_ls_matrix_type full
_refine_ls_number_parameters 393
_refine_ls_number_reflns 8307
_refine_ls_number_restraints 804
_refine_ls_restrained_S_all 1.000
_refine_ls_R_factor_all 0.0491
_refine_ls_R_factor_gt 0.0370
_refine_ls_shift/su_max 0.000
_refine_ls_shift/su_mean 0.000
_refine_ls_structure_factor_coef Fsqd
_refine_ls_weighting_details 'w=1/[\s^2^(Fo^2^)+(0.0616P)^2^+0.1908P] where P=(Fo^2^+2Fc^2^)/3'
_refine_ls_weighting_scheme calc
_refine_ls_wR_factor_gt 0.1009
_refine_ls_wR_factor_ref 0.1096
_reflns_Friedel_coverage 0.747
_reflns_Friedel_fraction_full 0.997
_reflns_Friedel_fraction_max 0.882
_reflns_number_gt 6880
_reflns_number_total 8307
_reflns_threshold_expression 'I > 2\s(I)'
_cod_data_source_file d2sc07021a2.cif
_cod_data_source_block hkl_a
_cod_depositor_comments 'Adding full bibliography for 1568422--1568423.cif.'
_cod_database_code 1568422
_publcif_datablock.id {e007c1c8-273a-4d2f-a8c1-4d929db8c2cb}

_shelx_shelxl_version_number 2018/3
_shelx_space_group_comment
; 
The symmetry employed for this shelxl refinement is uniquely defined 
by the following loop, which should always be used as a source of 
symmetry information in preference to the above space-group names. 
They are only intended as comments. 
;
_shelx_estimated_absorpt_t_min 0.939
_shelx_estimated_absorpt_t_max 0.977
_publcif_funding_html
;
;

loop_
_space_group_symop_operation_xyz
'x, y, z'
'-x+1/2, -y, z+1/2'
'-x, y+1/2, -z+1/2'
'x+1/2, -y+1/2, -z'

loop_
_atom_site_label
_atom_site_type_symbol
_atom_site_fract_x
_atom_site_fract_y
_atom_site_fract_z
_atom_site_U_iso_or_equiv
_atom_site_adp_type
_atom_site_occupancy
_atom_site_site_symmetry_order
_atom_site_calc_flag
_atom_site_refinement_flags_posn
_atom_site_refinement_flags_adp
_atom_site_refinement_flags_occupancy
_atom_site_disorder_assembly
_atom_site_disorder_group
F1 F 0.782(3) 0.3303(13) 0.1471(11) 0.076(2) Uani 0.55 1 d D U P A 1
F2 F 0.451(3) 0.2854(7) 0.1204(9) 0.127(5) Uani 0.55 1 d D U P B 1
F3 F 0.1654(16) 0.3547(10) 0.1837(10) 0.118(5) Uani 0.55 1 d D U P C 1
F1' F 0.776(4) 0.3199(15) 0.1596(14) 0.093(5) Uani 0.45 1 d D U P A 2
F2' F 0.437(2) 0.2810(6) 0.1273(9) 0.084(3) Uani 0.45 1 d D U P B 2
F3' F 0.1676(19) 0.3702(12) 0.1663(12) 0.098(4) Uani 0.45 1 d D U P C 2
N1 N 0.42429(19) 0.50552(8) 0.44237(8) 0.0388(3) Uani 1 1 d D U . . .
C1 C 0.5034(3) 0.55357(10) 0.49832(11) 0.0441(4) Uani 1 1 d . U . . .
H1A H 0.411461 0.571294 0.533490 0.053 Uiso 1 1 calc R U . . .
C2 C 0.5871(3) 0.61641(9) 0.45584(12) 0.0459(4) Uani 1 1 d . U . . .
H2A H 0.492271 0.643570 0.429917 0.055 Uiso 1 1 calc R U . . .
H2B H 0.646139 0.650544 0.489843 0.055 Uiso 1 1 calc R U . . .
C3 C 0.7217(2) 0.58861(9) 0.40230(10) 0.0379(3) Uani 1 1 d . U . . .
C4 C 0.6792(2) 0.51895(8) 0.36152(9) 0.0356(3) Uani 1 1 d . U . . .
H4A H 0.794074 0.495754 0.346172 0.043 Uiso 1 1 calc R U . . .
C5 C 0.5800(2) 0.46571(9) 0.41265(9) 0.0356(3) Uani 1 1 d . U . . .
H5A H 0.541472 0.420690 0.386260 0.043 Uiso 1 1 calc R U . . .
C6 C 0.6923(2) 0.44632(10) 0.47983(10) 0.0409(4) Uani 1 1 d . U . . .
H6A H 0.659899 0.397378 0.498473 0.049 Uiso 1 1 calc R U . . .
H6B H 0.821416 0.446858 0.468188 0.049 Uiso 1 1 calc R U . . .
C7 C 0.6465(3) 0.50597(11) 0.53553(11) 0.0470(4) Uani 1 1 d . U . . .
H7A H 0.753600 0.535345 0.547482 0.056 Uiso 1 1 calc R U . . .
H7B H 0.599057 0.484061 0.580607 0.056 Uiso 1 1 calc R U . . .
C8 C 0.8753(3) 0.62551(11) 0.39148(12) 0.0456(4) Uani 1 1 d . U . . .
C9 C 0.927(3) 0.6832(7) 0.4289(12) 0.061(3) Uani 0.5 1 d D U P D 1
N2 N 0.973(2) 0.7371(8) 0.4522(11) 0.097(5) Uani 0.5 1 d D U P D 1
C10 C 1.003(2) 0.5972(12) 0.3322(11) 0.050(3) Uani 0.5 1 d D U P D 1
N3 N 1.101(3) 0.5790(12) 0.2885(11) 0.070(4) Uani 0.5 1 d D U P D 1
C9' C 0.905(2) 0.6991(6) 0.4298(10) 0.0489(19) Uani 0.5 1 d D U P D 2
N2' N 0.930(2) 0.7512(7) 0.4617(9) 0.071(2) Uani 0.5 1 d D U P D 2
C10' C 1.006(3) 0.6087(13) 0.3453(11) 0.047(2) Uani 0.5 1 d D U P D 2
N3' N 1.115(3) 0.5954(12) 0.3044(11) 0.066(3) Uani 0.5 1 d D U P D 2
C11 C 0.5647(2) 0.53511(10) 0.29218(10) 0.0397(3) Uani 1 1 d . U . . .
H11A H 0.445133 0.553031 0.308550 0.048 Uiso 1 1 calc R U . E 1
C12 C 0.53494(17) 0.46650(6) 0.24796(7) 0.0419(4) Uani 1 1 d G U . . .
C13 C 0.36077(14) 0.44500(9) 0.23277(9) 0.0580(5) Uani 1 1 d G U . . .
H13A H 0.263027 0.472281 0.251388 0.070 Uiso 1 1 calc R U . . .
C14 C 0.32960(17) 0.38360(10) 0.19035(10) 0.0739(8) Uani 1 1 d DG U . . .
C15 C 0.4726(2) 0.34369(8) 0.16312(9) 0.0704(7) Uani 1 1 d DG U . . .
C16 C 0.6468(2) 0.36518(8) 0.17830(9) 0.0603(6) Uani 1 1 d DG U . . .
C17 C 0.67795(14) 0.42659(8) 0.22072(8) 0.0501(4) Uani 1 1 d G U . . .
H17A H 0.796989 0.441274 0.231103 0.060 Uiso 1 1 calc R U . . .
C18 C 0.6455(3) 0.59331(11) 0.24422(11) 0.0481(4) Uani 1 1 d . U . F 1
H18A H 0.749861 0.580981 0.217619 0.058 Uiso 1 1 calc R U . F 1
C19 C 0.5821(4) 0.65924(13) 0.23674(15) 0.0609(6) Uani 1 1 d . U . F 1
H19A H 0.482649 0.672662 0.265831 0.073 Uiso 1 1 calc R U . F 1
C20 C 0.6549(5) 0.71539(17) 0.1855(2) 0.0856(10) Uani 1 1 d . U . F 1
H20A H 0.556535 0.737076 0.157839 0.128 Uiso 1 1 calc R U . F 1
H20B H 0.739417 0.692128 0.152131 0.128 Uiso 1 1 calc R U . F 1
H20C H 0.716449 0.753643 0.212979 0.128 Uiso 1 1 calc R U . F 1
C21 C 0.27154(17) 0.38933(5) 0.51443(5) 0.0384(3) Uani 1 1 d G U . . .
C22 C 0.2673(2) 0.39838(5) 0.58914(6) 0.0487(4) Uani 1 1 d G U . G .
H22A H 0.239972 0.444802 0.609267 0.058 Uiso 1 1 calc R U . . .
C23 C 0.3030(2) 0.33949(7) 0.63438(5) 0.0543(5) Uani 1 1 d G U . G .
H23A H 0.300117 0.345676 0.685436 0.065 Uiso 1 1 calc R U . . .
C24 C 0.3430(2) 0.27157(6) 0.60493(7) 0.0481(4) Uani 1 1 d G U . G .
C25 C 0.3472(2) 0.26253(5) 0.53023(7) 0.0510(5) Uani 1 1 d G U . G .
H25A H 0.374571 0.216101 0.510095 0.061 Uiso 1 1 calc R U . . .
C26 C 0.3115(2) 0.32141(6) 0.48498(5) 0.0483(4) Uani 1 1 d G U . G .
H26A H 0.314427 0.315226 0.433924 0.058 Uiso 1 1 calc R U . . .
C27 C 0.3764(4) 0.20628(15) 0.65415(18) 0.0717(7) Uani 1 1 d . U . . .
H27A H 0.472429 0.176174 0.633829 0.108 Uiso 1 1 calc R U . G .
H27B H 0.267034 0.177110 0.657959 0.108 Uiso 1 1 calc R U . . .
H27C H 0.411413 0.223516 0.702342 0.108 Uiso 1 1 calc R U . . .
S3 S 0.2370(5) 0.4599(2) 0.4552(2) 0.0583(11) Uani 0.5 1 d D U P G 1
O1 O 0.1212(11) 0.5119(6) 0.4869(8) 0.069(3) Uani 0.5 1 d D U P G 1
O2 O 0.194(2) 0.4263(8) 0.3876(7) 0.076(3) Uani 0.5 1 d D U P G 1
S3' S 0.2325(5) 0.4672(2) 0.45722(18) 0.0370(6) Uani 0.5 1 d D U P G 2
O1' O 0.1247(15) 0.5180(5) 0.4998(8) 0.058(2) Uani 0.5 1 d D U P G 2
O2' O 0.1704(17) 0.4400(7) 0.3890(5) 0.0472(13) Uani 0.5 1 d D U P G 2

loop_
_atom_site_aniso_label
_atom_site_aniso_U_11
_atom_site_aniso_U_22
_atom_site_aniso_U_33
_atom_site_aniso_U_23
_atom_site_aniso_U_13
_atom_site_aniso_U_12
F1 0.078(4) 0.081(5) 0.069(3) -0.021(3) 0.007(3) 0.016(3)
F2 0.148(10) 0.125(7) 0.107(6) -0.071(6) -0.009(6) -0.022(6)
F3 0.064(4) 0.162(12) 0.129(9) -0.068(7) 0.001(4) -0.047(6)
F1' 0.088(7) 0.085(8) 0.106(13) -0.043(8) -0.006(7) 0.025(6)
F2' 0.088(5) 0.068(4) 0.097(6) -0.027(4) -0.016(4) -0.017(4)
F3' 0.073(5) 0.109(5) 0.111(8) -0.029(5) -0.046(6) -0.014(4)
N1 0.0251(6) 0.0417(7) 0.0496(8) 0.0067(6) -0.0002(6) -0.0021(5)
C1 0.0361(9) 0.0470(9) 0.0493(10) -0.0009(7) 0.0029(8) -0.0010(7)
C2 0.0419(9) 0.0370(8) 0.0589(11) -0.0028(8) 0.0029(9) -0.0025(7)
C3 0.0307(8) 0.0358(7) 0.0471(8) 0.0065(6) -0.0054(7) -0.0024(6)
C4 0.0273(7) 0.0352(7) 0.0444(8) 0.0040(6) -0.0007(6) 0.0005(5)
C5 0.0280(7) 0.0348(6) 0.0441(8) 0.0041(6) -0.0027(6) -0.0023(6)
C6 0.0304(8) 0.0451(8) 0.0472(9) 0.0092(7) -0.0045(7) -0.0002(6)
C7 0.0424(10) 0.0533(9) 0.0453(9) 0.0040(8) -0.0050(8) -0.0065(8)
C8 0.0312(8) 0.0474(9) 0.0582(10) 0.0149(8) -0.0090(8) -0.0069(7)
C9 0.056(6) 0.037(5) 0.088(5) 0.017(4) -0.019(4) -0.012(4)
N2 0.101(10) 0.069(7) 0.121(8) -0.007(5) -0.008(7) -0.040(6)
C10 0.022(3) 0.056(6) 0.071(8) 0.023(5) 0.003(5) -0.002(3)
N3 0.043(5) 0.079(8) 0.087(9) 0.033(5) 0.022(6) 0.017(5)
C9' 0.042(4) 0.032(4) 0.073(4) 0.012(4) -0.020(3) -0.011(4)
N2' 0.073(6) 0.050(4) 0.089(5) -0.008(3) -0.024(5) -0.017(3)
C10' 0.035(3) 0.053(6) 0.055(5) 0.016(3) -0.008(3) -0.004(3)
N3' 0.041(3) 0.082(9) 0.074(6) 0.025(4) 0.006(3) 0.007(4)
C11 0.0337(8) 0.0418(8) 0.0436(8) 0.0068(7) -0.0022(7) 0.0020(7)
C12 0.0394(9) 0.0462(8) 0.0401(8) 0.0058(7) -0.0031(7) -0.0020(7)
C13 0.0417(11) 0.0748(14) 0.0576(12) -0.0085(10) -0.0090(9) -0.0033(10)
C14 0.0570(15) 0.0909(19) 0.0736(16) -0.0199(14) -0.0141(13) -0.0160(13)
C15 0.0819(19) 0.0700(15) 0.0592(14) -0.0164(12) -0.0100(13) -0.0106(13)
C16 0.0643(15) 0.0619(12) 0.0547(12) -0.0069(10) -0.0014(11) 0.0054(11)
C17 0.0463(11) 0.0550(10) 0.0491(10) 0.0017(8) -0.0002(9) -0.0014(8)
C18 0.0438(10) 0.0502(9) 0.0502(10) 0.0143(8) -0.0053(8) -0.0053(8)
C19 0.0503(12) 0.0566(12) 0.0756(15) 0.0232(11) -0.0018(11) 0.0015(9)
C20 0.075(2) 0.0750(17) 0.107(2) 0.0475(17) -0.0022(18) -0.0050(15)
C21 0.0287(8) 0.0439(8) 0.0426(8) 0.0040(6) 0.0022(7) -0.0059(6)
C22 0.0518(12) 0.0470(9) 0.0473(9) -0.0024(7) 0.0131(9) -0.0001(8)
C23 0.0616(14) 0.0621(11) 0.0391(9) 0.0044(8) 0.0065(9) -0.0045(10)
C24 0.0368(10) 0.0507(10) 0.0568(11) 0.0121(8) 0.0017(8) -0.0058(7)
C25 0.0517(11) 0.0396(8) 0.0616(11) -0.0027(8) 0.0093(10) -0.0059(8)
C26 0.0525(11) 0.0481(9) 0.0443(9) -0.0040(7) 0.0046(8) -0.0116(8)
C27 0.0616(15) 0.0637(13) 0.0900(18) 0.0318(13) 0.0009(14) -0.0041(12)
S3 0.0229(11) 0.0685(19) 0.083(2) 0.0317(13) -0.0116(12) -0.0134(11)
O1 0.015(2) 0.083(6) 0.108(6) 0.046(4) 0.008(3) 0.010(3)
O2 0.057(6) 0.095(7) 0.076(4) 0.033(4) -0.036(4) -0.038(5)
S3' 0.0278(11) 0.0386(6) 0.0447(10) 0.0081(6) 0.0007(8) 0.0006(6)
O1' 0.046(4) 0.043(2) 0.085(4) 0.004(3) 0.015(3) 0.007(2)
O2' 0.032(2) 0.058(3) 0.051(2) 0.0206(17) -0.0132(18) -0.0099(17)

loop_
_atom_type_symbol
_atom_type_description
_atom_type_scat_dispersion_real
_atom_type_scat_dispersion_imag
_atom_type_scat_source
C C 0.0033 0.0016 'International Tables Vol C Tables 4.2.6.8 and 6.1.1.4'
H H 0.0000 0.0000 'International Tables Vol C Tables 4.2.6.8 and 6.1.1.4'
F F 0.0171 0.0103 'International Tables Vol C Tables 4.2.6.8 and 6.1.1.4'
N N 0.0061 0.0033 'International Tables Vol C Tables 4.2.6.8 and 6.1.1.4'
O O 0.0106 0.0060 'International Tables Vol C Tables 4.2.6.8 and 6.1.1.4'
S S 0.1246 0.1234 'International Tables Vol C Tables 4.2.6.8 and 6.1.1.4'

loop_
_geom_angle_atom_site_label_1
_geom_angle_atom_site_label_2
_geom_angle_atom_site_label_3
_geom_angle
_geom_angle_site_symmetry_1
_geom_angle_site_symmetry_3
_geom_angle_publ_flag
C5 N1 C1 103.71(13) . . ?
C5 N1 S3' 123.15(17) . . ?
C1 N1 S3' 119.53(16) . . ?
C5 N1 S3 118.22(19) . . ?
C1 N1 S3 122.70(19) . . ?
N1 C1 C2 104.66(15) . . ?
N1 C1 C7 104.64(15) . . ?
C2 C1 C7 111.69(16) . . ?
N1 C1 H1A 111.8 . . ?
C2 C1 H1A 111.8 . . ?
C7 C1 H1A 111.8 . . ?
C3 C2 C1 111.01(15) . . ?
C3 C2 H2A 109.4 . . ?
C1 C2 H2A 109.4 . . ?
C3 C2 H2B 109.4 . . ?
C1 C2 H2B 109.4 . . ?
H2A C2 H2B 108.0 . . ?
C8 C3 C2 119.99(17) . . ?
C8 C3 C4 121.82(18) . . ?
C2 C3 C4 118.18(15) . . ?
C3 C4 C5 109.13(14) . . ?
C3 C4 C11 111.21(13) . . ?
C5 C4 C11 110.81(14) . . ?
C3 C4 H4A 108.5 . . ?
C5 C4 H4A 108.5 . . ?
C11 C4 H4A 108.5 . . ?
N1 C5 C6 104.14(14) . . ?
N1 C5 C4 107.09(13) . . ?
C6 C5 C4 112.04(13) . . ?
N1 C5 H5A 111.1 . . ?
C6 C5 H5A 111.1 . . ?
C4 C5 H5A 111.1 . . ?
C7 C6 C5 104.69(14) . . ?
C7 C6 H6A 110.8 . . ?
C5 C6 H6A 110.8 . . ?
C7 C6 H6B 110.8 . . ?
C5 C6 H6B 110.8 . . ?
H6A C6 H6B 108.9 . . ?
C6 C7 C1 104.93(15) . . ?
C6 C7 H7A 110.8 . . ?
C1 C7 H7A 110.8 . . ?
C6 C7 H7B 110.8 . . ?
C1 C7 H7B 110.8 . . ?
H7A C7 H7B 108.8 . . ?
C9 C8 C3 125.0(11) . . ?
C10' C8 C3 127.2(9) . . ?
C10' C8 C9' 113.0(12) . . ?
C3 C8 C9' 119.6(8) . . ?
C9 C8 C10 117.2(13) . . ?
C3 C8 C10 117.8(8) . . ?
N2 C9 C8 171(2) . . ?
N3 C10 C8 177(2) . . ?
N2' C9' C8 176.0(17) . . ?
N3' C10' C8 178(3) . . ?
C18 C11 C12 109.11(15) . . ?
C18 C11 C4 113.15(15) . . ?
C12 C11 C4 111.36(13) . . ?
C18 C11 H11A 107.7 . . ?
C12 C11 H11A 107.7 . . ?
C4 C11 H11A 107.7 . . ?
C13 C12 C17 120.0 . . ?
C13 C12 C11 118.79(10) . . ?
C17 C12 C11 121.18(10) . . ?
C12 C13 C14 120.0 . . ?
C12 C13 H13A 120.0 . . ?
C14 C13 H13A 120.0 . . ?
F3' C14 C15 119.3(12) . . ?
F3 C14 C15 117.7(9) . . ?
F3' C14 C13 119.8(11) . . ?
F3 C14 C13 121.5(9) . . ?
C15 C14 C13 120.0 . . ?
F2 C15 C16 117.2(8) . . ?
F2' C15 C16 121.5(7) . . ?
F2 C15 C14 122.7(8) . . ?
F2' C15 C14 118.3(7) . . ?
C16 C15 C14 120.0 . . ?
F1' C16 C15 117.3(17) . . ?
F1 C16 C15 119.3(14) . . ?
F1' C16 C17 122.1(17) . . ?
F1 C16 C17 120.4(14) . . ?
C15 C16 C17 120.0 . . ?
C16 C17 C12 120.0 . . ?
C16 C17 H17A 120.0 . . ?
C12 C17 H17A 120.0 . . ?
C19 C18 C11 124.7(2) . . ?
C19 C18 H18A 117.7 . . ?
C11 C18 H18A 117.7 . . ?
C18 C19 C20 124.7(3) . . ?
C18 C19 H19A 117.7 . . ?
C20 C19 H19A 117.7 . . ?
C19 C20 H20A 109.5 . . ?
C19 C20 H20B 109.5 . . ?
H20A C20 H20B 109.5 . . ?
C19 C20 H20C 109.5 . . ?
H20A C20 H20C 109.5 . . ?
H20B C20 H20C 109.5 . . ?
C22 C21 C26 120.0 . . ?
C22 C21 S3 122.74(16) . . ?
C26 C21 S3 117.22(16) . . ?
C22 C21 S3' 119.01(12) . . ?
C26 C21 S3' 120.95(12) . . ?
C21 C22 C23 120.0 . . ?
C21 C22 H22A 120.0 . . ?
C23 C22 H22A 120.0 . . ?
C24 C23 C22 120.0 . . ?
C24 C23 H23A 120.0 . . ?
C22 C23 H23A 120.0 . . ?
C23 C24 C25 120.0 . . ?
C23 C24 C27 120.27(15) . . ?
C25 C24 C27 119.70(15) . . ?
C24 C25 C26 120.0 . . ?
C24 C25 H25A 120.0 . . ?
C26 C25 H25A 120.0 . . ?
C25 C26 C21 120.0 . . ?
C25 C26 H26A 120.0 . . ?
C21 C26 H26A 120.0 . . ?
C24 C27 H27A 109.5 . . ?
C24 C27 H27B 109.5 . . ?
H27A C27 H27B 109.5 . . ?
C24 C27 H27C 109.5 . . ?
H27A C27 H27C 109.5 . . ?
H27B C27 H27C 109.5 . . ?
O1 S3 O2 120.7(8) . . ?
O1 S3 N1 103.8(5) . . ?
O2 S3 N1 106.6(7) . . ?
O1 S3 C21 109.7(6) . . ?
O2 S3 C21 105.6(6) . . ?
N1 S3 C21 110.2(3) . . ?
O2' S3' O1' 121.1(8) . . ?
O2' S3' N1 106.8(6) . . ?
O1' S3' N1 107.8(5) . . ?
O2' S3' C21 107.1(5) . . ?
O1' S3' C21 106.1(6) . . ?
N1 S3' C21 107.4(2) . . ?

loop_
_geom_bond_atom_site_label_1
_geom_bond_atom_site_label_2
_geom_bond_distance
_geom_bond_site_symmetry_2
_geom_bond_publ_flag
F1 C16 1.325(11) . ?
F2 C15 1.337(9) . ?
F3 C14 1.344(10) . ?
F1' C16 1.322(14) . ?
F2' C15 1.350(10) . ?
F3' C14 1.314(11) . ?
N1 C5 1.480(2) . ?
N1 C1 1.481(2) . ?
N1 S3' 1.621(4) . ?
N1 S3 1.649(4) . ?
C1 C2 1.527(3) . ?
C1 C7 1.543(3) . ?
C1 H1A 1.0000 . ?
C2 C3 1.500(3) . ?
C2 H2A 0.9900 . ?
C2 H2B 0.9900 . ?
C3 C8 1.348(3) . ?
C3 C4 1.515(2) . ?
C4 C5 1.547(2) . ?
C4 C11 1.569(2) . ?
C4 H4A 1.0000 . ?
C5 C6 1.540(2) . ?
C5 H5A 1.0000 . ?
C6 C7 1.539(3) . ?
C6 H6A 0.9900 . ?
C6 H6B 0.9900 . ?
C7 H7A 0.9900 . ?
C7 H7B 0.9900 . ?
C8 C9 1.321(15) . ?
C8 C10' 1.333(17) . ?
C8 C9' 1.537(11) . ?
C8 C10 1.545(14) . ?
C9 N2 1.131(12) . ?
C10 N3 1.137(12) . ?
C9' N2' 1.137(11) . ?
C10' N3' 1.140(13) . ?
C11 C18 1.512(3) . ?
C11 C12 1.515(2) . ?
C11 H11A 1.0000 . ?
C12 C13 1.3900 . ?
C12 C17 1.3900 . ?
C13 C14 1.3900 . ?
C13 H13A 0.9500 . ?
C14 C15 1.3900 . ?
C15 C16 1.3900 . ?
C16 C17 1.3900 . ?
C17 H17A 0.9500 . ?
C18 C19 1.304(3) . ?
C18 H18A 0.9500 . ?
C19 C20 1.500(3) . ?
C19 H19A 0.9500 . ?
C20 H20A 0.9800 . ?
C20 H20B 0.9800 . ?
C20 H20C 0.9800 . ?
C21 C22 1.3900 . ?
C21 C26 1.3900 . ?
C21 S3 1.712(5) . ?
C21 S3' 1.799(4) . ?
C22 C23 1.3900 . ?
C22 H22A 0.9500 . ?
C23 C24 1.3900 . ?
C23 H23A 0.9500 . ?
C24 C25 1.3900 . ?
C24 C27 1.523(2) . ?
C25 C26 1.3900 . ?
C25 H25A 0.9500 . ?
C26 H26A 0.9500 . ?
C27 H27A 0.9800 . ?
C27 H27B 0.9800 . ?
C27 H27C 0.9800 . ?
S3 O1 1.415(9) . ?
S3 O2 1.429(11) . ?
S3' O2' 1.432(10) . ?
S3' O1' 1.461(9) . ?

loop_
_publcif_info_exptl_table_extra_item
sin_theta_over_lambda_max

loop_
_publcif_info_exptl_table_header_item
?
